data_4107513
loop_
_publ_author_name
'Chuanjiang Hu'
'Bruce C. Noll'
'Paula M. B. Piccoli'
'Arthur J. Schultz'
'Charles E. Schulz'
'W. Robert Scheidt'

_publ_contact_author_address
;Dept. of Chemistry and Biochemistry                    
251 Nieuwland Science Hall
University of Notre Dame                         
Notre Dame, IN 46556-5670 
;
_publ_contact_author_email scheidt.1@nd.edu
_publ_contact_author_fax '01 574 631 4044'
_publ_contact_author_name 'W. Robert Scheidt'
_publ_contact_author_phone 574-631-6816
_publ_section_title
;
 Hydrogen Bonding Effects on the Electronic Configuration of
 Five-Coordinate High-Spin Iron(II) Porphyrinates
;
_journal_name_full 'Journal of the American Chemical Society'
_journal_page_first 3127
_journal_page_last 3136
_journal_paper_doi 10.1021/ja078222l
_journal_volume 130
_journal_year 2008
_chemical_formula_moiety '2(C48 H34 Fe N6), C4 H6 N2'
_chemical_formula_sum 'C100 H74 Fe2 N14'
_chemical_formula_weight 1583.43
_chemical_name_common '[Fe(TPP)(2-MeHIm)]'
_chemical_name_systematic
; 
 ? 
;
_space_group_IT_number 2
_symmetry_cell_setting triclinic
_symmetry_space_group_name_Hall '-P 1'
_symmetry_space_group_name_H-M 'P -1'
_atom_sites_solution_hydrogens geom
_atom_sites_solution_primary direct
_atom_sites_solution_secondary difmap
_audit_creation_method SHELXL-97
_cell_angle_alpha 111.7510(10)
_cell_angle_beta 100.3710(10)
_cell_angle_gamma 95.7420(10)
_cell_formula_units_Z 2
_cell_length_a 13.1854(2)
_cell_length_b 17.5883(3)
_cell_length_c 19.0189(3)
_cell_measurement_reflns_used 9671
_cell_measurement_temperature 100(2)
_cell_measurement_theta_max 24.55
_cell_measurement_theta_min 2.27
_cell_volume 3962.00(12)
_computing_cell_refinement 'BRUKER SMART'
_computing_data_collection 'BRUKER SMART'
_computing_data_reduction 'BRUKER SHELXL'
_computing_molecular_graphics ORTEP3
_computing_publication_material SHELXL-97
_computing_structure_refinement 'SHELXL-97 (Sheldrick, 1997)'
_computing_structure_solution 'SHELXS-97 (Sheldrick, 1990)'
_diffrn_ambient_temperature 100(2)
_diffrn_detector_area_resol_mean 8.33
_diffrn_measured_fraction_theta_full 0.997
_diffrn_measured_fraction_theta_max 0.997
_diffrn_measurement_device_type 'CCD area detector'
_diffrn_measurement_method 'phi and omega scans'
_diffrn_radiation_monochromator graphite
_diffrn_radiation_source 'fine-focus sealed tube'
_diffrn_radiation_type MoK\a
_diffrn_radiation_wavelength 0.71073
_diffrn_reflns_av_R_equivalents 0.0507
_diffrn_reflns_av_sigmaI/netI 0.0493
_diffrn_reflns_limit_h_max 16
_diffrn_reflns_limit_h_min -16
_diffrn_reflns_limit_k_max 21
_diffrn_reflns_limit_k_min -21
_diffrn_reflns_limit_l_max 23
_diffrn_reflns_limit_l_min -23
_diffrn_reflns_number 68673
_diffrn_reflns_theta_full 26.38
_diffrn_reflns_theta_max 26.37
_diffrn_reflns_theta_min 1.27
_exptl_absorpt_coefficient_mu 0.427
_exptl_absorpt_correction_T_max 0.9790
_exptl_absorpt_correction_T_min 0.8899
_exptl_absorpt_correction_type multi-scan
_exptl_absorpt_process_details 'Blessing, R. H. (1995) Acta Cryst. A51, 33-38.'
_exptl_crystal_colour red
_exptl_crystal_density_diffrn 1.327
_exptl_crystal_description block
_exptl_crystal_F_000 1648
_exptl_crystal_size_max 0.28
_exptl_crystal_size_mid 0.11
_exptl_crystal_size_min 0.05
_refine_diff_density_max 0.461
_refine_diff_density_min -0.472
_refine_diff_density_rms 0.050
_refine_ls_extinction_method none
_refine_ls_goodness_of_fit_ref 1.023
_refine_ls_hydrogen_treatment refall
_refine_ls_matrix_type full
_refine_ls_number_parameters 1341
_refine_ls_number_reflns 16176
_refine_ls_number_restraints 0
_refine_ls_restrained_S_all 1.023
_refine_ls_R_factor_all 0.0552
_refine_ls_R_factor_gt 0.0368
_refine_ls_shift/su_max 0.002
_refine_ls_shift/su_mean 0.000
_refine_ls_structure_factor_coef Fsqd
_refine_ls_weighting_details 'calc w=1/[\s^2^(Fo^2^)+(0.0401P)^2^+1.6961P] where P=(Fo^2^+2Fc^2^)/3'
_refine_ls_weighting_scheme calc
_refine_ls_wR_factor_gt 0.0865
_refine_ls_wR_factor_ref 0.0944
_reflns_number_gt 12597
_reflns_number_total 16176
_reflns_threshold_expression >2sigma(I)
_cod_data_source_file ja078222l-file013.cif
_cod_data_source_block Fe(TPP)(2-MeHIm)
_cod_original_cell_volume 3962.00(11)
_cod_database_code 4107513

loop_
_symmetry_equiv_pos_as_xyz
'x, y, z'
'-x, -y, -z'

loop_
_atom_site_label
_atom_site_type_symbol
_atom_site_fract_x
_atom_site_fract_y
_atom_site_fract_z
_atom_site_U_iso_or_equiv
_atom_site_adp_type
_atom_site_occupancy
_atom_site_symmetry_multiplicity
_atom_site_calc_flag
Fe1 Fe 0.615202(19) 0.278371(15) 0.034250(15) 0.01691(7) Uani 1 1 d
N11 N 0.45189(11) 0.25217(9) 0.01087(9) 0.0191(3) Uani 1 1 d
N12 N 0.60603(11) 0.40396(9) 0.07648(9) 0.0195(3) Uani 1 1 d
N13 N 0.76695(11) 0.31103(9) 0.02397(9) 0.0191(3) Uani 1 1 d
N14 N 0.61286(11) 0.15930(9) -0.04457(9) 0.0189(3) Uani 1 1 d
C1A1 C 0.38922(14) 0.17481(11) -0.03046(10) 0.0196(4) Uani 1 1 d
C1A2 C 0.38556(14) 0.30738(11) 0.03428(10) 0.0190(4) Uani 1 1 d
C1A3 C 0.52164(14) 0.43709(11) 0.09929(11) 0.0200(4) Uani 1 1 d
C1A4 C 0.69234(14) 0.46699(11) 0.11265(11) 0.0211(4) Uani 1 1 d
C1A5 C 0.82861(14) 0.38918(11) 0.06060(11) 0.0205(4) Uani 1 1 d
C1A6 C 0.82917(14) 0.25838(11) -0.01271(10) 0.0201(4) Uani 1 1 d
C1A7 C 0.69657(14) 0.12635(11) -0.06972(10) 0.0189(4) Uani 1 1 d
C1A8 C 0.52763(14) 0.09490(11) -0.07694(10) 0.0193(4) Uani 1 1 d
C1B1 C 0.28095(15) 0.18177(12) -0.03151(11) 0.0218(4) Uani 1 1 d
H1B1 H 0.2278(17) 0.1380(14) -0.0553(13) 0.032(6) Uiso 1 1 d
C1B2 C 0.27836(15) 0.26303(12) 0.00735(11) 0.0221(4) Uani 1 1 d
H1B2 H 0.2175(17) 0.2885(13) 0.0141(12) 0.027(6) Uiso 1 1 d
C1B3 C 0.55620(15) 0.52338(12) 0.15175(12) 0.0253(4) Uani 1 1 d
H1B3 H 0.5124(16) 0.5603(13) 0.1761(12) 0.025(5) Uiso 1 1 d
C1B4 C 0.66056(15) 0.54173(12) 0.16041(12) 0.0258(4) Uani 1 1 d
H1B4 H 0.7058(16) 0.5946(14) 0.1901(13) 0.030(6) Uiso 1 1 d
C1B5 C 0.93197(15) 0.38536(12) 0.04638(11) 0.0236(4) Uani 1 1 d
H1B5 H 0.9861(16) 0.4305(13) 0.0624(12) 0.025(5) Uiso 1 1 d
C1B6 C 0.93243(15) 0.30542(12) 0.00136(12) 0.0249(4) Uani 1 1 d
H1B6 H 0.9909(18) 0.2823(14) -0.0198(13) 0.034(6) Uiso 1 1 d
C1B7 C 0.66315(15) 0.03887(12) -0.11838(11) 0.0222(4) Uani 1 1 d
H1B7 H 0.7059(17) 0.0023(13) -0.1442(12) 0.029(6) Uiso 1 1 d
C1B8 C 0.55969(15) 0.02007(11) -0.12269(11) 0.0211(4) Uani 1 1 d
H1B8 H 0.5162(17) -0.0294(14) -0.1509(13) 0.030(6) Uiso 1 1 d
C1M1 C 0.41719(14) 0.39383(11) 0.07685(10) 0.0195(4) Uani 1 1 d
C1M2 C 0.79524(14) 0.46073(11) 0.10468(11) 0.0208(4) Uani 1 1 d
C1M3 C 0.79764(14) 0.17190(11) -0.05519(11) 0.0205(4) Uani 1 1 d
C1M4 C 0.42462(14) 0.10148(11) -0.06971(10) 0.0190(4) Uani 1 1 d
C111 C 0.33535(14) 0.44433(11) 0.10035(10) 0.0203(4) Uani 1 1 d
C112 C 0.27227(15) 0.42824(13) 0.14657(11) 0.0252(4) Uani 1 1 d
H112 H 0.2790(16) 0.3832(14) 0.1614(12) 0.028(6) Uiso 1 1 d
C113 C 0.19843(17) 0.47739(14) 0.16952(13) 0.0325(5) Uani 1 1 d
H113 H 0.1597(19) 0.4645(15) 0.2009(14) 0.041(7) Uiso 1 1 d
C114 C 0.18582(16) 0.54211(13) 0.14619(13) 0.0330(5) Uani 1 1 d
H114 H 0.1355(18) 0.5742(14) 0.1596(13) 0.036(6) Uiso 1 1 d
C115 C 0.24653(16) 0.55783(13) 0.09978(13) 0.0294(5) Uani 1 1 d
H115 H 0.2392(17) 0.6023(15) 0.0840(13) 0.037(6) Uiso 1 1 d
C116 C 0.32078(15) 0.50938(12) 0.07675(12) 0.0238(4) Uani 1 1 d
H116 H 0.3618(16) 0.5194(13) 0.0438(12) 0.026(5) Uiso 1 1 d
C121 C 0.87506(14) 0.53980(11) 0.14850(11) 0.0227(4) Uani 1 1 d
C122 C 0.93334(17) 0.55674(14) 0.22241(13) 0.0341(5) Uani 1 1 d
H122 H 0.927(2) 0.5172(16) 0.2428(15) 0.048(7) Uiso 1 1 d
C123 C 1.00086(18) 0.63299(15) 0.26585(14) 0.0391(6) Uani 1 1 d
H123 H 1.0387(19) 0.6397(15) 0.3138(15) 0.041(7) Uiso 1 1 d
C124 C 1.01134(16) 0.69124(13) 0.23509(14) 0.0353(5) Uani 1 1 d
H124 H 1.0577(18) 0.7448(15) 0.2668(14) 0.040(6) Uiso 1 1 d
C125 C 0.9555(2) 0.67476(15) 0.16140(16) 0.0456(6) Uani 1 1 d
H125 H 0.966(2) 0.7173(17) 0.1398(16) 0.060(8) Uiso 1 1 d
C126 C 0.88750(19) 0.59887(14) 0.11794(15) 0.0391(6) Uani 1 1 d
H126 H 0.848(2) 0.5888(17) 0.0677(17) 0.060(8) Uiso 1 1 d
C131 C 0.87615(14) 0.12464(11) -0.09132(11) 0.0232(4) Uani 1 1 d
C132 C 0.91400(17) 0.06460(13) -0.06772(13) 0.0320(5) Uani 1 1 d
H132 H 0.8875(19) 0.0516(15) -0.0278(15) 0.043(7) Uiso 1 1 d
C133 C 0.98603(18) 0.02067(14) -0.10229(15) 0.0408(6) Uani 1 1 d
H133 H 1.011(2) -0.0214(17) -0.0847(15) 0.054(8) Uiso 1 1 d
C134 C 1.02102(17) 0.03603(14) -0.16068(16) 0.0410(6) Uani 1 1 d
H134 H 1.0713(19) 0.0078(15) -0.1825(14) 0.042(7) Uiso 1 1 d
C135 C 0.98387(17) 0.09464(14) -0.18473(15) 0.0373(6) Uani 1 1 d
H135 H 1.0013(18) 0.1027(14) -0.2279(14) 0.038(7) Uiso 1 1 d
C136 C 0.91130(16) 0.13891(13) -0.15050(13) 0.0284(5) Uani 1 1 d
H136 H 0.8816(16) 0.1754(13) -0.1689(12) 0.024(5) Uiso 1 1 d
C141 C 0.34270(14) 0.02398(11) -0.11266(11) 0.0195(4) Uani 1 1 d
C142 C 0.30189(16) -0.01986(12) -0.07337(13) 0.0273(4) Uani 1 1 d
H142 H 0.3275(16) -0.0025(13) -0.0204(14) 0.029(6) Uiso 1 1 d
C143 C 0.22509(16) -0.09066(13) -0.11364(13) 0.0297(5) Uani 1 1 d
H143 H 0.1996(17) -0.1208(14) -0.0869(13) 0.031(6) Uiso 1 1 d
C144 C 0.18792(16) -0.11819(12) -0.19291(13) 0.0293(5) Uani 1 1 d
H144 H 0.1344(19) -0.1659(15) -0.2197(14) 0.044(7) Uiso 1 1 d
C145 C 0.22944(16) -0.07587(13) -0.23246(13) 0.0322(5) Uani 1 1 d
H145 H 0.2075(17) -0.0968(14) -0.2856(14) 0.036(6) Uiso 1 1 d
C146 C 0.30667(16) -0.00524(13) -0.19285(12) 0.0267(4) Uani 1 1 d
H146 H 0.3338(18) 0.0252(14) -0.2206(13) 0.037(6) Uiso 1 1 d
N15 N 0.66346(13) 0.27500(10) 0.14544(9) 0.0252(4) Uani 1 1 d
C11 C 0.61126(16) 0.24818(12) 0.18719(12) 0.0267(4) Uani 1 1 d
N16 N 0.67152(15) 0.26556(11) 0.25764(10) 0.0290(4) Uani 1 1 d
H16 H 0.6518(19) 0.2581(15) 0.2932(15) 0.039(7) Uiso 1 1 d
C12 C 0.76956(17) 0.30697(13) 0.26225(13) 0.0311(5) Uani 1 1 d
H12 H 0.8260(18) 0.3251(14) 0.3093(14) 0.041(7) Uiso 1 1 d
C13 C 0.76334(16) 0.31274(13) 0.19346(12) 0.0272(4) Uani 1 1 d
H13 H 0.8173(16) 0.3385(12) 0.1774(11) 0.021(5) Uiso 1 1 d
C14 C 0.50006(18) 0.20559(15) 0.16285(14) 0.0332(5) Uani 1 1 d
H14A H 0.4924(18) 0.1616(16) 0.1138(15) 0.042(7) Uiso 1 1 d
H14B H 0.4949(18) 0.1863(15) 0.2061(15) 0.043(7) Uiso 1 1 d
H14C H 0.451(2) 0.2457(16) 0.1556(15) 0.049(7) Uiso 1 1 d
Fe2 Fe 0.55072(2) 0.226898(16) 0.410290(15) 0.01874(7) Uani 1 1 d
N21 N 0.41037(12) 0.14801(9) 0.33768(9) 0.0202(3) Uani 1 1 d
N22 N 0.50233(12) 0.31636(9) 0.37011(9) 0.0202(3) Uani 1 1 d
N23 N 0.70598(12) 0.28648(9) 0.42915(9) 0.0199(3) Uani 1 1 d
N24 N 0.61111(12) 0.11836(9) 0.39925(9) 0.0201(3) Uani 1 1 d
C2A1 C 0.37820(14) 0.06828(11) 0.33118(10) 0.0203(4) Uani 1 1 d
C2A2 C 0.32241(14) 0.17197(11) 0.30682(10) 0.0206(4) Uani 1 1 d
C2A3 C 0.40383(14) 0.31543(12) 0.32948(11) 0.0220(4) Uani 1 1 d
C2A4 C 0.56096(15) 0.39289(11) 0.38714(11) 0.0214(4) Uani 1 1 d
C2A5 C 0.73539(15) 0.36987(11) 0.44411(11) 0.0214(4) Uani 1 1 d
C2A6 C 0.79593(14) 0.25960(12) 0.45213(11) 0.0213(4) Uani 1 1 d
C2A7 C 0.71459(14) 0.11191(12) 0.41839(11) 0.0214(4) Uani 1 1 d
C2A8 C 0.55378(14) 0.03954(11) 0.37567(10) 0.0202(4) Uani 1 1 d
C2B1 C 0.26660(15) 0.04345(12) 0.29920(11) 0.0224(4) Uani 1 1 d
H2B1 H 0.2245(17) -0.0097(14) 0.2907(13) 0.036(6) Uiso 1 1 d
C2B2 C 0.23264(15) 0.10662(12) 0.28313(11) 0.0230(4) Uani 1 1 d
H2B2 H 0.1625(18) 0.1096(13) 0.2601(13) 0.033(6) Uiso 1 1 d
C2B3 C 0.40174(16) 0.39405(12) 0.32165(12) 0.0264(4) Uani 1 1 d
H2B3 H 0.3393(17) 0.4084(13) 0.2938(13) 0.034(6) Uiso 1 1 d
C2B4 C 0.49749(16) 0.44120(12) 0.35728(12) 0.0255(4) Uani 1 1 d
H2B4 H 0.5209(17) 0.4958(14) 0.3617(13) 0.034(6) Uiso 1 1 d
C2B5 C 0.84637(15) 0.39545(12) 0.47880(12) 0.0263(4) Uani 1 1 d
H2B5 H 0.8857(16) 0.4526(13) 0.4944(12) 0.025(5) Uiso 1 1 d
C2B6 C 0.88346(16) 0.32807(12) 0.48333(12) 0.0263(4) Uani 1 1 d
H2B6 H 0.9524(18) 0.3243(13) 0.5021(13) 0.033(6) Uiso 1 1 d
C2B7 C 0.72224(16) 0.02649(12) 0.40499(11) 0.0236(4) Uani 1 1 d
H2B7 H 0.7862(16) 0.0051(13) 0.4113(12) 0.024(5) Uiso 1 1 d
C2B8 C 0.62374(15) -0.01795(12) 0.37906(11) 0.0235(4) Uani 1 1 d
H2B8 H 0.6035(14) -0.0743(12) 0.3622(11) 0.016(5) Uiso 1 1 d
C2M1 C 0.31961(14) 0.24855(12) 0.30000(11) 0.0216(4) Uani 1 1 d
C2M2 C 0.66797(15) 0.41943(11) 0.42426(11) 0.0220(4) Uani 1 1 d
C2M3 C 0.80081(14) 0.17794(12) 0.44570(10) 0.0216(4) Uani 1 1 d
C2M4 C 0.44429(14) 0.01725(11) 0.34903(10) 0.0201(4) Uani 1 1 d
C211 C 0.39400(14) -0.06851(11) 0.33681(11) 0.0212(4) Uani 1 1 d
C212 C 0.37967(16) -0.08706(13) 0.39965(12) 0.0264(4) Uani 1 1 d
H212 H 0.4045(16) -0.0454(13) 0.4525(13) 0.025(5) Uiso 1 1 d
C213 C 0.32905(16) -0.16545(13) 0.38816(14) 0.0306(5) Uani 1 1 d
H213 H 0.3202(18) -0.1770(15) 0.4319(14) 0.041(7) Uiso 1 1 d
C214 C 0.29212(16) -0.22554(13) 0.31414(14) 0.0301(5) Uani 1 1 d
H214 H 0.2582(17) -0.2785(15) 0.3057(13) 0.036(6) Uiso 1 1 d
C215 C 0.30584(18) -0.20817(13) 0.25114(13) 0.0347(5) Uani 1 1 d
H215 H 0.2794(18) -0.2520(15) 0.1965(15) 0.042(7) Uiso 1 1 d
C216 C 0.35672(18) -0.13039(12) 0.26223(12) 0.0307(5) Uani 1 1 d
H216 H 0.3693(16) -0.1190(13) 0.2191(13) 0.030(6) Uiso 1 1 d
C221 C 0.21914(15) 0.25693(12) 0.25453(12) 0.0252(4) Uani 1 1 d
C222 C 0.15412(18) 0.30877(15) 0.28998(15) 0.0368(5) Uani 1 1 d
H222 H 0.1751(18) 0.3395(15) 0.3440(15) 0.039(6) Uiso 1 1 d
C223 C 0.05999(19) 0.31367(17) 0.24645(16) 0.0445(6) Uani 1 1 d
H223 H 0.023(2) 0.3545(17) 0.2766(15) 0.052(8) Uiso 1 1 d
C224 C 0.03057(18) 0.26701(16) 0.16693(15) 0.0408(6) Uani 1 1 d
H224 H -0.035(2) 0.2717(15) 0.1377(15) 0.045(7) Uiso 1 1 d
C225 C 0.09511(18) 0.21672(16) 0.13128(15) 0.0386(6) Uani 1 1 d
H225 H 0.074(2) 0.1873(17) 0.0769(17) 0.056(8) Uiso 1 1 d
C226 C 0.18857(17) 0.21120(14) 0.17436(13) 0.0317(5) Uani 1 1 d
H226 H 0.2318(17) 0.1744(13) 0.1484(13) 0.029(6) Uiso 1 1 d
C231 C 0.71368(15) 0.50678(12) 0.43784(11) 0.0237(4) Uani 1 1 d
C232 C 0.6888(2) 0.57415(13) 0.49458(13) 0.0373(5) Uani 1 1 d
H232 H 0.640(2) 0.5632(17) 0.5270(16) 0.059(8) Uiso 1 1 d
C233 C 0.7260(2) 0.65481(14) 0.50404(14) 0.0428(6) Uani 1 1 d
H233 H 0.7060(18) 0.7021(15) 0.5456(14) 0.043(7) Uiso 1 1 d
C234 C 0.78733(19) 0.66876(14) 0.45745(14) 0.0377(5) Uani 1 1 d
H234 H 0.8114(19) 0.7213(16) 0.4609(14) 0.045(7) Uiso 1 1 d
C235 C 0.8113(2) 0.60332(15) 0.40134(18) 0.0515(7) Uani 1 1 d
H235 H 0.851(2) 0.6118(18) 0.3655(18) 0.074(10) Uiso 1 1 d
C236 C 0.7746(2) 0.52204(15) 0.39164(17) 0.0478(7) Uani 1 1 d
H236 H 0.788(2) 0.4771(18) 0.3515(17) 0.064(9) Uiso 1 1 d
C241 C 0.90635(15) 0.15659(11) 0.46703(11) 0.0240(4) Uani 1 1 d
C242 C 0.97742(16) 0.15119(14) 0.42034(13) 0.0304(5) Uani 1 1 d
H242 H 0.9618(17) 0.1674(14) 0.3770(14) 0.036(6) Uiso 1 1 d
C243 C 1.07050(17) 0.12248(14) 0.43563(15) 0.0365(5) Uani 1 1 d
H243 H 1.119(2) 0.1177(16) 0.4013(16) 0.055(8) Uiso 1 1 d
C244 C 1.09456(17) 0.10192(13) 0.49877(15) 0.0379(6) Uani 1 1 d
H244 H 1.159(2) 0.0806(15) 0.5087(15) 0.048(7) Uiso 1 1 d
C245 C 1.02655(18) 0.10931(15) 0.54703(15) 0.0398(6) Uani 1 1 d
H245 H 1.0393(19) 0.0954(16) 0.5961(16) 0.052(7) Uiso 1 1 d
C246 C 0.93266(17) 0.13644(14) 0.53140(13) 0.0329(5) Uani 1 1 d
H246 H 0.8838(18) 0.1384(14) 0.5649(14) 0.037(6) Uiso 1 1 d
N25 N 0.53730(12) 0.28022(9) 0.52613(9) 0.0226(3) Uani 1 1 d
C21 C 0.47266(15) 0.25214(12) 0.56132(11) 0.0223(4) Uani 1 1 d
N26 N 0.48999(13) 0.30431(10) 0.63655(10) 0.0236(4) Uani 1 1 d
H26 H 0.4571(17) 0.2970(13) 0.6680(13) 0.026(6) Uiso 1 1 d
C22 C 0.56924(16) 0.36841(12) 0.65109(12) 0.0262(4) Uani 1 1 d
H22 H 0.5951(16) 0.4112(13) 0.7003(13) 0.026(5) Uiso 1 1 d
C23 C 0.59759(16) 0.35348(12) 0.58320(12) 0.0252(4) Uani 1 1 d
H23 H 0.6494(17) 0.3868(13) 0.5717(12) 0.030(6) Uiso 1 1 d
C24 C 0.39380(18) 0.17394(13) 0.52479(13) 0.0285(5) Uani 1 1 d
H24A H 0.3538(19) 0.1685(15) 0.5619(15) 0.043(7) Uiso 1 1 d
H24B H 0.346(2) 0.1738(15) 0.4792(16) 0.046(7) Uiso 1 1 d
H24C H 0.428(2) 0.1256(17) 0.5058(16) 0.057(8) Uiso 1 1 d
N1S N 0.37082(13) 0.25916(10) 0.72904(9) 0.0261(4) Uani 1 1 d
C1S C 0.39674(16) 0.25658(12) 0.79814(12) 0.0272(4) Uani 1 1 d
N2S N 0.31139(16) 0.22634(14) 0.81594(13) 0.0445(5) Uani 1 1 d
H2NS H 0.312(2) 0.2205(18) 0.8585(18) 0.067(9) Uiso 1 1 d
C2S C 0.2273(2) 0.20864(18) 0.75492(16) 0.0496(7) Uani 1 1 d
H2S H 0.159(2) 0.1855(18) 0.7543(17) 0.065(9) Uiso 1 1 d
C3S C 0.26445(18) 0.22879(14) 0.70225(14) 0.0342(5) Uani 1 1 d
H3S H 0.2265(18) 0.2245(14) 0.6525(14) 0.037(6) Uiso 1 1 d
C4S C 0.5022(2) 0.28424(17) 0.85140(15) 0.0385(5) Uani 1 1 d
H4SA H 0.528(2) 0.2397(17) 0.8614(15) 0.052(8) Uiso 1 1 d
H4SB H 0.504(2) 0.3322(17) 0.9021(17) 0.056(8) Uiso 1 1 d
H4SC H 0.549(2) 0.3036(16) 0.8262(16) 0.052(8) Uiso 1 1 d

loop_
_atom_site_aniso_label
_atom_site_aniso_U_11
_atom_site_aniso_U_22
_atom_site_aniso_U_33
_atom_site_aniso_U_23
_atom_site_aniso_U_13
_atom_site_aniso_U_12
Fe1 0.01752(13) 0.01463(13) 0.01712(13) 0.00488(10) 0.00420(10) 0.00188(10)
N11 0.0191(8) 0.0168(7) 0.0190(8) 0.0055(6) 0.0037(6) 0.0004(6)
N12 0.0182(8) 0.0174(7) 0.0214(8) 0.0064(6) 0.0047(6) 0.0021(6)
N13 0.0199(8) 0.0171(7) 0.0187(8) 0.0057(6) 0.0047(6) 0.0020(6)
N14 0.0189(8) 0.0174(7) 0.0189(8) 0.0061(6) 0.0038(6) 0.0023(6)
C1A1 0.0212(9) 0.0201(9) 0.0175(9) 0.0082(7) 0.0046(7) 0.0006(7)
C1A2 0.0202(9) 0.0186(9) 0.0183(9) 0.0070(7) 0.0049(7) 0.0036(7)
C1A3 0.0213(9) 0.0180(9) 0.0207(9) 0.0073(7) 0.0046(7) 0.0048(7)
C1A4 0.0219(9) 0.0162(9) 0.0228(10) 0.0057(7) 0.0054(8) 0.0002(7)
C1A5 0.0201(9) 0.0185(9) 0.0208(9) 0.0069(7) 0.0035(7) -0.0003(7)
C1A6 0.0187(9) 0.0225(9) 0.0184(9) 0.0073(7) 0.0042(7) 0.0039(7)
C1A7 0.0219(9) 0.0179(9) 0.0167(9) 0.0067(7) 0.0038(7) 0.0049(7)
C1A8 0.0223(9) 0.0178(9) 0.0172(9) 0.0076(7) 0.0034(7) 0.0007(7)
C1B1 0.0206(9) 0.0209(9) 0.0198(10) 0.0055(8) 0.0033(8) -0.0016(8)
C1B2 0.0188(9) 0.0235(9) 0.0227(10) 0.0077(8) 0.0053(8) 0.0032(8)
C1B3 0.0242(10) 0.0184(9) 0.0282(11) 0.0033(8) 0.0062(8) 0.0046(8)
C1B4 0.0237(10) 0.0181(9) 0.0285(11) 0.0026(8) 0.0046(8) 0.0016(8)
C1B5 0.0174(9) 0.0238(10) 0.0258(10) 0.0074(8) 0.0035(8) -0.0007(8)
C1B6 0.0196(10) 0.0256(10) 0.0256(10) 0.0055(8) 0.0066(8) 0.0034(8)
C1B7 0.0261(10) 0.0190(9) 0.0203(10) 0.0061(8) 0.0059(8) 0.0050(8)
C1B8 0.0244(10) 0.0163(9) 0.0213(10) 0.0064(8) 0.0059(8) 0.0013(8)
C1M1 0.0203(9) 0.0208(9) 0.0175(9) 0.0074(7) 0.0044(7) 0.0043(7)
C1M2 0.0207(9) 0.0174(9) 0.0208(10) 0.0057(7) 0.0034(7) -0.0012(7)
C1M3 0.0203(9) 0.0201(9) 0.0199(9) 0.0066(7) 0.0045(7) 0.0049(7)
C1M4 0.0228(9) 0.0174(9) 0.0162(9) 0.0075(7) 0.0031(7) -0.0002(7)
C111 0.0175(9) 0.0198(9) 0.0180(9) 0.0033(7) 0.0010(7) 0.0015(7)
C112 0.0249(10) 0.0240(10) 0.0235(10) 0.0064(8) 0.0058(8) 0.0021(8)
C113 0.0245(11) 0.0342(12) 0.0313(12) 0.0029(9) 0.0117(9) 0.0029(9)
C114 0.0209(10) 0.0270(11) 0.0364(12) -0.0023(9) 0.0019(9) 0.0074(9)
C115 0.0269(11) 0.0214(10) 0.0313(12) 0.0050(9) -0.0033(9) 0.0060(8)
C116 0.0216(10) 0.0230(10) 0.0236(10) 0.0075(8) 0.0020(8) 0.0033(8)
C121 0.0197(9) 0.0169(9) 0.0265(10) 0.0023(8) 0.0086(8) 0.0007(7)
C122 0.0329(12) 0.0331(12) 0.0295(12) 0.0086(10) 0.0049(9) -0.0052(9)
C123 0.0290(12) 0.0432(14) 0.0293(13) 0.0025(10) 0.0014(10) -0.0058(10)
C124 0.0235(11) 0.0222(10) 0.0455(14) -0.0028(10) 0.0121(10) -0.0044(9)
C125 0.0487(15) 0.0280(12) 0.0517(16) 0.0140(11) 0.0054(12) -0.0110(11)
C126 0.0426(13) 0.0296(12) 0.0359(13) 0.0117(10) -0.0012(11) -0.0089(10)
C131 0.0164(9) 0.0193(9) 0.0253(10) 0.0013(8) 0.0022(7) 0.0006(7)
C132 0.0294(11) 0.0292(11) 0.0313(12) 0.0064(9) 0.0028(9) 0.0089(9)
C133 0.0295(12) 0.0278(12) 0.0526(15) 0.0047(11) 0.0004(11) 0.0111(10)
C134 0.0199(11) 0.0257(11) 0.0608(16) -0.0022(11) 0.0120(11) 0.0024(9)
C135 0.0269(11) 0.0290(11) 0.0471(15) 0.0031(10) 0.0179(10) -0.0033(9)
C136 0.0229(10) 0.0209(10) 0.0358(12) 0.0052(9) 0.0084(9) 0.0006(8)
C141 0.0186(9) 0.0158(9) 0.0223(10) 0.0049(7) 0.0059(7) 0.0040(7)
C142 0.0301(11) 0.0256(10) 0.0261(11) 0.0125(9) 0.0045(9) -0.0004(8)
C143 0.0258(11) 0.0252(10) 0.0430(13) 0.0192(10) 0.0088(9) 0.0013(8)
C144 0.0218(10) 0.0182(9) 0.0393(13) 0.0022(9) 0.0083(9) 0.0006(8)
C145 0.0297(11) 0.0341(12) 0.0193(11) -0.0025(9) 0.0056(9) -0.0006(9)
C146 0.0260(10) 0.0288(10) 0.0226(10) 0.0073(9) 0.0089(8) -0.0019(8)
N15 0.0306(9) 0.0223(8) 0.0243(9) 0.0088(7) 0.0091(7) 0.0086(7)
C11 0.0371(11) 0.0214(9) 0.0249(11) 0.0089(8) 0.0126(9) 0.0113(9)
N16 0.0422(11) 0.0291(9) 0.0193(9) 0.0105(7) 0.0115(8) 0.0111(8)
C12 0.0346(12) 0.0282(11) 0.0256(11) 0.0064(9) 0.0033(9) 0.0073(9)
C13 0.0266(11) 0.0284(10) 0.0281(11) 0.0129(9) 0.0058(9) 0.0053(9)
C14 0.0397(13) 0.0304(12) 0.0299(12) 0.0143(10) 0.0074(10) -0.0006(10)
Fe2 0.01966(14) 0.01834(13) 0.01830(14) 0.00767(11) 0.00439(10) 0.00225(10)
N21 0.0207(8) 0.0196(8) 0.0204(8) 0.0076(6) 0.0060(6) 0.0036(6)
N22 0.0210(8) 0.0191(8) 0.0208(8) 0.0083(6) 0.0054(6) 0.0026(6)
N23 0.0223(8) 0.0191(8) 0.0188(8) 0.0083(6) 0.0053(6) 0.0031(6)
N24 0.0197(8) 0.0207(8) 0.0201(8) 0.0088(6) 0.0043(6) 0.0028(6)
C2A1 0.0235(9) 0.0196(9) 0.0168(9) 0.0056(7) 0.0065(7) 0.0037(7)
C2A2 0.0222(9) 0.0231(9) 0.0158(9) 0.0053(7) 0.0069(7) 0.0059(8)
C2A3 0.0231(10) 0.0242(10) 0.0193(9) 0.0083(8) 0.0066(7) 0.0064(8)
C2A4 0.0258(10) 0.0195(9) 0.0197(9) 0.0077(7) 0.0076(8) 0.0046(8)
C2A5 0.0244(10) 0.0210(9) 0.0180(9) 0.0066(7) 0.0066(7) 0.0018(8)
C2A6 0.0220(9) 0.0248(10) 0.0181(9) 0.0096(8) 0.0047(7) 0.0041(8)
C2A7 0.0225(9) 0.0247(10) 0.0182(9) 0.0094(8) 0.0053(7) 0.0051(8)
C2A8 0.0236(9) 0.0210(9) 0.0158(9) 0.0071(7) 0.0057(7) 0.0028(7)
C2B1 0.0240(10) 0.0202(9) 0.0209(10) 0.0060(8) 0.0063(8) 0.0025(8)
C2B2 0.0198(10) 0.0243(10) 0.0220(10) 0.0061(8) 0.0053(8) 0.0025(8)
C2B3 0.0298(11) 0.0242(10) 0.0280(11) 0.0133(9) 0.0062(9) 0.0074(8)
C2B4 0.0285(11) 0.0219(10) 0.0290(11) 0.0130(8) 0.0065(8) 0.0064(8)
C2B5 0.0254(10) 0.0235(10) 0.0265(11) 0.0094(8) 0.0026(8) -0.0018(8)
C2B6 0.0219(10) 0.0272(10) 0.0260(11) 0.0101(8) 0.0002(8) -0.0002(8)
C2B7 0.0242(10) 0.0236(10) 0.0247(10) 0.0108(8) 0.0058(8) 0.0076(8)
C2B8 0.0275(10) 0.0193(10) 0.0244(10) 0.0099(8) 0.0050(8) 0.0047(8)
C2M1 0.0225(9) 0.0238(9) 0.0193(9) 0.0082(8) 0.0063(7) 0.0063(8)
C2M2 0.0264(10) 0.0212(9) 0.0184(9) 0.0071(8) 0.0079(8) 0.0030(8)
C2M3 0.0232(10) 0.0248(10) 0.0170(9) 0.0088(8) 0.0035(7) 0.0053(8)
C2M4 0.0248(10) 0.0192(9) 0.0153(9) 0.0053(7) 0.0066(7) 0.0023(7)
C211 0.0185(9) 0.0204(9) 0.0246(10) 0.0094(8) 0.0038(7) 0.0041(7)
C212 0.0273(10) 0.0270(10) 0.0239(11) 0.0097(9) 0.0060(8) 0.0019(8)
C213 0.0282(11) 0.0339(12) 0.0379(13) 0.0227(10) 0.0103(9) 0.0047(9)
C214 0.0215(10) 0.0230(10) 0.0486(14) 0.0192(10) 0.0040(9) 0.0038(8)
C215 0.0413(13) 0.0216(10) 0.0320(12) 0.0064(9) -0.0027(10) 0.0030(9)
C216 0.0435(13) 0.0229(10) 0.0237(11) 0.0088(9) 0.0054(9) 0.0037(9)
C221 0.0232(10) 0.0238(10) 0.0299(11) 0.0146(8) 0.0021(8) 0.0019(8)
C222 0.0321(12) 0.0375(12) 0.0365(13) 0.0100(11) 0.0044(10) 0.0128(10)
C223 0.0323(13) 0.0486(15) 0.0542(16) 0.0213(13) 0.0074(11) 0.0164(11)
C224 0.0255(11) 0.0516(15) 0.0504(15) 0.0323(13) -0.0028(11) 0.0029(11)
C225 0.0336(12) 0.0447(14) 0.0336(13) 0.0191(11) -0.0042(10) -0.0021(11)
C226 0.0296(11) 0.0349(12) 0.0291(12) 0.0132(9) 0.0032(9) 0.0036(10)
C231 0.0231(10) 0.0209(9) 0.0264(10) 0.0101(8) 0.0035(8) 0.0022(8)
C232 0.0581(15) 0.0272(11) 0.0285(12) 0.0104(9) 0.0166(11) 0.0064(10)
C233 0.0723(18) 0.0225(11) 0.0299(12) 0.0073(10) 0.0101(12) 0.0079(11)
C234 0.0468(14) 0.0206(11) 0.0415(14) 0.0138(10) 0.0018(11) -0.0025(10)
C235 0.0618(17) 0.0314(13) 0.074(2) 0.0239(13) 0.0426(16) 0.0060(12)
C236 0.0655(17) 0.0247(11) 0.0598(17) 0.0113(11) 0.0431(14) 0.0071(11)
C241 0.0216(10) 0.0192(9) 0.0266(10) 0.0069(8) 0.0009(8) 0.0006(8)
C242 0.0228(10) 0.0356(12) 0.0291(11) 0.0116(9) 0.0020(8) 0.0012(9)
C243 0.0218(11) 0.0357(12) 0.0448(14) 0.0091(10) 0.0064(10) 0.0027(9)
C244 0.0213(11) 0.0275(11) 0.0598(16) 0.0180(11) -0.0031(10) 0.0029(9)
C245 0.0312(12) 0.0416(13) 0.0478(15) 0.0265(12) -0.0051(11) 0.0027(10)
C246 0.0289(11) 0.0382(12) 0.0326(12) 0.0182(10) 0.0020(9) 0.0034(9)
N25 0.0263(8) 0.0213(8) 0.0219(8) 0.0093(7) 0.0071(7) 0.0053(7)
C21 0.0246(10) 0.0244(10) 0.0203(10) 0.0103(8) 0.0066(8) 0.0072(8)
N26 0.0292(9) 0.0251(9) 0.0189(8) 0.0095(7) 0.0093(7) 0.0058(7)
C22 0.0324(11) 0.0226(10) 0.0215(10) 0.0070(8) 0.0057(8) 0.0041(8)
C23 0.0297(11) 0.0214(9) 0.0257(10) 0.0105(8) 0.0079(8) 0.0032(8)
C24 0.0310(11) 0.0293(11) 0.0239(11) 0.0089(9) 0.0096(9) -0.0001(9)
N1S 0.0314(9) 0.0245(8) 0.0233(9) 0.0093(7) 0.0095(7) 0.0048(7)
C1S 0.0356(11) 0.0251(10) 0.0245(11) 0.0121(8) 0.0102(9) 0.0071(9)
N2S 0.0451(12) 0.0619(14) 0.0377(12) 0.0316(11) 0.0160(10) 0.0014(10)
C2S 0.0317(13) 0.0688(18) 0.0518(16) 0.0305(14) 0.0115(12) -0.0046(12)
C3S 0.0330(12) 0.0373(12) 0.0303(12) 0.0128(10) 0.0047(10) 0.0044(10)
C4S 0.0409(14) 0.0418(14) 0.0354(14) 0.0218(12) 0.0024(11) 0.0051(11)

loop_
_atom_type_symbol
_atom_type_description
_atom_type_scat_dispersion_real
_atom_type_scat_dispersion_imag
_atom_type_scat_source
C C 0.0033 0.0016 'International Tables Vol C Tables 4.2.6.8 and 6.1.1.4'
H H 0.0000 0.0000 'International Tables Vol C Tables 4.2.6.8 and 6.1.1.4'
N N 0.0061 0.0033 'International Tables Vol C Tables 4.2.6.8 and 6.1.1.4'
Fe Fe 0.3463 0.8444 'International Tables Vol C Tables 4.2.6.8 and 6.1.1.4'

loop_
_geom_angle_atom_site_label_1
_geom_angle_atom_site_label_2
_geom_angle_atom_site_label_3
_geom_angle
N14 Fe1 N12 159.48(6)
N14 Fe1 N11 89.19(6)
N12 Fe1 N11 87.90(6)
N14 Fe1 N13 87.94(6)
N12 Fe1 N13 88.28(6)
N11 Fe1 N13 161.14(6)
N14 Fe1 N15 105.08(6)
N12 Fe1 N15 95.34(6)
N11 Fe1 N15 103.66(6)
N13 Fe1 N15 95.09(6)
C1A2 N11 C1A1 106.44(14)
C1A2 N11 Fe1 127.42(11)
C1A1 N11 Fe1 126.13(12)
C1A3 N12 C1A4 106.68(15)
C1A3 N12 Fe1 125.76(12)
C1A4 N12 Fe1 123.59(12)
C1A6 N13 C1A5 106.40(14)
C1A6 N13 Fe1 127.35(12)
C1A5 N13 Fe1 125.88(12)
C1A7 N14 C1A8 106.43(14)
C1A7 N14 Fe1 127.36(11)
C1A8 N14 Fe1 125.98(12)
N11 C1A1 C1M4 125.21(16)
N11 C1A1 C1B1 109.55(16)
C1M4 C1A1 C1B1 125.13(16)
N11 C1A2 C1M1 125.18(16)
N11 C1A2 C1B2 109.53(15)
C1M1 C1A2 C1B2 125.28(17)
N12 C1A3 C1M1 125.88(16)
N12 C1A3 C1B3 109.40(16)
C1M1 C1A3 C1B3 124.71(17)
N12 C1A4 C1M2 125.91(16)
N12 C1A4 C1B4 109.33(16)
C1M2 C1A4 C1B4 124.76(16)
N13 C1A5 C1M2 124.76(16)
N13 C1A5 C1B5 109.72(16)
C1M2 C1A5 C1B5 125.52(16)
N13 C1A6 C1M3 125.08(16)
N13 C1A6 C1B6 109.35(16)
C1M3 C1A6 C1B6 125.54(17)
N14 C1A7 C1M3 125.44(16)
N14 C1A7 C1B7 109.62(15)
C1M3 C1A7 C1B7 124.78(17)
N14 C1A8 C1M4 125.81(16)
N14 C1A8 C1B8 109.34(16)
C1M4 C1A8 C1B8 124.79(16)
C1B2 C1B1 C1A1 107.32(16)
C1B2 C1B1 H1B1 129.5(14)
C1A1 C1B1 H1B1 123.2(14)
C1B1 C1B2 C1A2 107.14(17)
C1B1 C1B2 H1B2 127.7(12)
C1A2 C1B2 H1B2 125.0(12)
C1B4 C1B3 C1A3 107.51(17)
C1B4 C1B3 H1B3 126.7(12)
C1A3 C1B3 H1B3 125.8(12)
C1B3 C1B4 C1A4 107.06(17)
C1B3 C1B4 H1B4 127.5(13)
C1A4 C1B4 H1B4 125.4(13)
C1B6 C1B5 C1A5 107.18(17)
C1B6 C1B5 H1B5 126.9(13)
C1A5 C1B5 H1B5 125.8(13)
C1B5 C1B6 C1A6 107.35(17)
C1B5 C1B6 H1B6 127.5(13)
C1A6 C1B6 H1B6 125.2(13)
C1B8 C1B7 C1A7 106.92(17)
C1B8 C1B7 H1B7 127.0(13)
C1A7 C1B7 H1B7 126.0(13)
C1B7 C1B8 C1A8 107.69(16)
C1B7 C1B8 H1B8 127.5(14)
C1A8 C1B8 H1B8 124.7(14)
C1A2 C1M1 C1A3 124.78(17)
C1A2 C1M1 C111 118.29(16)
C1A3 C1M1 C111 116.93(16)
C1A5 C1M2 C1A4 126.04(16)
C1A5 C1M2 C121 118.48(16)
C1A4 C1M2 C121 115.48(16)
C1A6 C1M3 C1A7 125.45(17)
C1A6 C1M3 C131 117.57(16)
C1A7 C1M3 C131 116.91(16)
C1A8 C1M4 C1A1 126.23(16)
C1A8 C1M4 C141 117.02(16)
C1A1 C1M4 C141 116.60(16)
C116 C111 C112 118.44(18)
C116 C111 C1M1 120.35(17)
C112 C111 C1M1 121.21(17)
C113 C112 C111 120.3(2)
C113 C112 H112 120.0(13)
C111 C112 H112 119.7(13)
C114 C113 C112 120.4(2)
C114 C113 H113 123.0(15)
C112 C113 H113 116.6(15)
C115 C114 C113 119.8(2)
C115 C114 H114 118.8(15)
C113 C114 H114 121.4(15)
C114 C115 C116 120.3(2)
C114 C115 H115 120.5(14)
C116 C115 H115 119.2(14)
C115 C116 C111 120.7(2)
C115 C116 H116 120.5(13)
C111 C116 H116 118.8(13)
C126 C121 C122 118.41(19)
C126 C121 C1M2 120.94(18)
C122 C121 C1M2 120.55(18)
C121 C122 C123 120.7(2)
C121 C122 H122 119.0(16)
C123 C122 H122 120.3(16)
C124 C123 C122 120.1(2)
C124 C123 H123 123.4(15)
C122 C123 H123 116.4(16)
C123 C124 C125 119.8(2)
C123 C124 H124 119.0(14)
C125 C124 H124 121.2(14)
C124 C125 C126 120.3(2)
C124 C125 H125 118.4(16)
C126 C125 H125 121.3(16)
C121 C126 C125 120.6(2)
C121 C126 H126 119.9(17)
C125 C126 H126 119.4(17)
C136 C131 C132 118.50(19)
C136 C131 C1M3 120.16(18)
C132 C131 C1M3 121.33(19)
C133 C132 C131 120.7(2)
C133 C132 H132 119.5(15)
C131 C132 H132 119.8(15)
C134 C133 C132 120.2(2)
C134 C133 H133 121.2(16)
C132 C133 H133 118.7(16)
C135 C134 C133 119.7(2)
C135 C134 H134 120.3(15)
C133 C134 H134 120.0(15)
C134 C135 C136 120.6(2)
C134 C135 H135 121.4(15)
C136 C135 H135 117.7(15)
C131 C136 C135 120.4(2)
C131 C136 H136 118.2(13)
C135 C136 H136 121.3(13)
C146 C141 C142 118.82(17)
C146 C141 C1M4 120.17(17)
C142 C141 C1M4 121.01(17)
C143 C142 C141 120.4(2)
C143 C142 H142 120.0(13)
C141 C142 H142 119.6(13)
C144 C143 C142 120.5(2)
C144 C143 H143 119.7(13)
C142 C143 H143 119.8(13)
C143 C144 C145 119.41(19)
C143 C144 H144 119.8(15)
C145 C144 H144 120.8(15)
C144 C145 C146 120.6(2)
C144 C145 H145 118.7(14)
C146 C145 H145 120.7(14)
C145 C146 C141 120.26(19)
C145 C146 H146 120.2(14)
C141 C146 H146 119.5(14)
C11 N15 C13 105.68(17)
C11 N15 Fe1 131.55(14)
C13 N15 Fe1 122.44(13)
N15 C11 N16 110.91(19)
N15 C11 C14 126.59(19)
N16 C11 C14 122.50(19)
C11 N16 C12 107.99(18)
C11 N16 H16 125.5(18)
C12 N16 H16 126.1(18)
C13 C12 N16 105.65(19)
C13 C12 H12 133.1(14)
N16 C12 H12 121.3(14)
C12 C13 N15 109.77(19)
C12 C13 H13 127.3(12)
N15 C13 H13 122.9(12)
C11 C14 H14A 106.2(14)
C11 C14 H14B 101.5(13)
H14A C14 H14B 114(2)
C11 C14 H14C 110.3(14)
H14A C14 H14C 108(2)
H14B C14 H14C 116(2)
N22 Fe2 N24 153.67(6)
N22 Fe2 N21 86.68(6)
N24 Fe2 N21 86.54(6)
N22 Fe2 N25 100.45(6)
N24 Fe2 N25 105.74(6)
N21 Fe2 N25 110.80(6)
N22 Fe2 N23 87.10(6)
N24 Fe2 N23 87.11(6)
N21 Fe2 N23 152.11(6)
N25 Fe2 N23 97.05(6)
C2A1 N21 C2A2 106.13(15)
C2A1 N21 Fe2 124.95(12)
C2A2 N21 Fe2 126.43(12)
C2A4 N22 C2A3 106.17(15)
C2A4 N22 Fe2 125.61(12)
C2A3 N22 Fe2 127.86(12)
C2A6 N23 C2A5 106.54(15)
C2A6 N23 Fe2 126.22(12)
C2A5 N23 Fe2 124.54(12)
C2A7 N24 C2A8 106.20(15)
C2A7 N24 Fe2 127.27(12)
C2A8 N24 Fe2 126.42(12)
N21 C2A1 C2M4 125.27(17)
N21 C2A1 C2B1 109.78(16)
C2M4 C2A1 C2B1 124.88(17)
N21 C2A2 C2M1 125.58(17)
N21 C2A2 C2B2 109.70(16)
C2M1 C2A2 C2B2 124.71(17)
N22 C2A3 C2M1 125.20(17)
N22 C2A3 C2B3 109.41(16)
C2M1 C2A3 C2B3 125.39(18)
N22 C2A4 C2M2 125.90(17)
N22 C2A4 C2B4 109.73(16)
C2M2 C2A4 C2B4 124.29(17)
N23 C2A5 C2M2 124.73(17)
N23 C2A5 C2B5 109.16(16)
C2M2 C2A5 C2B5 126.02(17)
N23 C2A6 C2M3 124.89(16)
N23 C2A6 C2B6 109.45(16)
C2M3 C2A6 C2B6 125.66(18)
N24 C2A7 C2M3 125.52(17)
N24 C2A7 C2B7 109.69(16)
C2M3 C2A7 C2B7 124.78(17)
N24 C2A8 C2M4 125.38(17)
N24 C2A8 C2B8 109.80(16)
C2M4 C2A8 C2B8 124.77(17)
C2B2 C2B1 C2A1 107.13(17)
C2B2 C2B1 H2B1 127.3(13)
C2A1 C2B1 H2B1 125.5(13)
C2B1 C2B2 C2A2 107.17(17)
C2B1 C2B2 H2B2 128.4(13)
C2A2 C2B2 H2B2 124.4(13)
C2B4 C2B3 C2A3 107.17(18)
C2B4 C2B3 H2B3 128.1(13)
C2A3 C2B3 H2B3 124.7(13)
C2B3 C2B4 C2A4 107.52(18)
C2B3 C2B4 H2B4 127.4(13)
C2A4 C2B4 H2B4 125.1(13)
C2B6 C2B5 C2A5 107.48(17)
C2B6 C2B5 H2B5 128.5(12)
C2A5 C2B5 H2B5 124.0(12)
C2B5 C2B6 C2A6 107.36(18)
C2B5 C2B6 H2B6 128.1(14)
C2A6 C2B6 H2B6 124.5(14)
C2B8 C2B7 C2A7 107.38(17)
C2B8 C2B7 H2B7 126.6(12)
C2A7 C2B7 H2B7 126.0(12)
C2B7 C2B8 C2A8 106.92(17)
C2B7 C2B8 H2B8 127.8(12)
C2A8 C2B8 H2B8 125.1(12)
C2A3 C2M1 C2A2 125.20(17)
C2A3 C2M1 C221 118.18(17)
C2A2 C2M1 C221 116.57(16)
C2A5 C2M2 C2A4 125.66(17)
C2A5 C2M2 C231 118.44(16)
C2A4 C2M2 C231 115.74(17)
C2A6 C2M3 C2A7 125.66(17)
C2A6 C2M3 C241 118.49(16)
C2A7 C2M3 C241 115.82(16)
C2A1 C2M4 C2A8 124.97(17)
C2A1 C2M4 C211 117.16(16)
C2A8 C2M4 C211 117.85(16)
C212 C211 C216 118.30(18)
C212 C211 C2M4 120.70(17)
C216 C211 C2M4 120.96(18)
C211 C212 C213 120.74(19)
C211 C212 H212 120.6(12)
C213 C212 H212 118.7(12)
C214 C213 C212 120.2(2)
C214 C213 H213 120.3(14)
C212 C213 H213 119.5(14)
C213 C214 C215 119.8(2)
C213 C214 H214 120.9(14)
C215 C214 H214 119.3(14)
C214 C215 C216 120.3(2)
C214 C215 H215 120.5(14)
C216 C215 H215 119.2(14)
C215 C216 C211 120.7(2)
C215 C216 H216 120.6(13)
C211 C216 H216 118.7(13)
C222 C221 C226 118.34(19)
C222 C221 C2M1 122.01(18)
C226 C221 C2M1 119.65(18)
C221 C222 C223 120.7(2)
C221 C222 H222 118.0(14)
C223 C222 H222 121.3(14)
C224 C223 C222 120.1(2)
C224 C223 H223 126.2(16)
C222 C223 H223 113.6(16)
C225 C224 C223 119.7(2)
C225 C224 H224 121.5(15)
C223 C224 H224 118.8(15)
C224 C225 C226 120.5(2)
C224 C225 H225 117.6(17)
C226 C225 H225 121.9(17)
C225 C226 C221 120.7(2)
C225 C226 H226 119.2(13)
C221 C226 H226 120.1(13)
C236 C231 C232 118.52(19)
C236 C231 C2M2 121.11(18)
C232 C231 C2M2 120.22(18)
C233 C232 C231 120.3(2)
C233 C232 H232 120.7(15)
C231 C232 H232 119.0(15)
C234 C233 C232 120.3(2)
C234 C233 H233 121.7(14)
C232 C233 H233 118.0(14)
C235 C234 C233 119.9(2)
C235 C234 H234 117.4(16)
C233 C234 H234 122.7(16)
C234 C235 C236 120.2(2)
C234 C235 H235 121.1(18)
C236 C235 H235 118.7(18)
C231 C236 C235 120.9(2)
C231 C236 H236 118.9(18)
C235 C236 H236 120.1(18)
C242 C241 C246 118.28(19)
C242 C241 C2M3 120.93(18)
C246 C241 C2M3 120.67(18)
C241 C242 C243 120.7(2)
C241 C242 H242 119.2(14)
C243 C242 H242 120.1(14)
C244 C243 C242 120.2(2)
C244 C243 H243 120.3(16)
C242 C243 H243 119.5(16)
C243 C244 C245 119.9(2)
C243 C244 H244 120.2(15)
C245 C244 H244 119.8(15)
C244 C245 C246 120.3(2)
C244 C245 H245 124.5(14)
C246 C245 H245 115.2(14)
C241 C246 C245 120.6(2)
C241 C246 H246 120.5(14)
C245 C246 H246 118.9(14)
C21 N25 C23 105.31(16)
C21 N25 Fe2 128.96(13)
C23 N25 Fe2 125.72(13)
N25 C21 N26 110.38(17)
N25 C21 C24 125.99(17)
N26 C21 C24 123.63(18)
C21 N26 C22 108.23(17)
C21 N26 H26 124.2(15)
C22 N26 H26 127.6(15)
C23 C22 N26 106.17(17)
C23 C22 H22 131.3(13)
N26 C22 H22 122.6(13)
C22 C23 N25 109.92(18)
C22 C23 H23 128.8(13)
N25 C23 H23 121.3(13)
C21 C24 H24A 110.5(14)
C21 C24 H24B 109.7(15)
H24A C24 H24B 110(2)
C21 C24 H24C 110.3(15)
H24A C24 H24C 110(2)
H24B C24 H24C 106(2)
C1S N1S C3S 105.92(17)
N1S C1S N2S 110.05(19)
N1S C1S C4S 126.7(2)
N2S C1S C4S 123.2(2)
C1S N2S C2S 108.0(2)
C1S N2S H2NS 125(2)
C2S N2S H2NS 127(2)
C3S C2S N2S 106.0(2)
C3S C2S H2S 131.4(18)
N2S C2S H2S 122.6(18)
C2S C3S N1S 110.0(2)
C2S C3S H3S 128.0(14)
N1S C3S H3S 121.9(14)
C1S C4S H4SA 112.1(16)
C1S C4S H4SB 111.8(15)
H4SA C4S H4SB 111(2)
C1S C4S H4SC 107.8(16)
H4SA C4S H4SC 107(2)
H4SB C4S H4SC 108(2)

loop_
_geom_bond_atom_site_label_1
_geom_bond_atom_site_label_2
_geom_bond_distance
Fe1 N14 2.0683(15)
Fe1 N12 2.0766(15)
Fe1 N11 2.0860(15)
Fe1 N13 2.0894(15)
Fe1 N15 2.1205(17)
N11 C1A2 1.377(2)
N11 C1A1 1.379(2)
N12 C1A3 1.372(2)
N12 C1A4 1.378(2)
N13 C1A6 1.377(2)
N13 C1A5 1.378(2)
N14 C1A7 1.377(2)
N14 C1A8 1.380(2)
C1A1 C1M4 1.404(3)
C1A1 C1B1 1.442(3)
C1A2 C1M1 1.407(2)
C1A2 C1B2 1.446(2)
C1A3 C1M1 1.413(2)
C1A3 C1B3 1.443(2)
C1A4 C1M2 1.403(3)
C1A4 C1B4 1.446(3)
C1A5 C1M2 1.394(3)
C1A5 C1B5 1.440(3)
C1A6 C1M3 1.407(2)
C1A6 C1B6 1.445(3)
C1A7 C1M3 1.408(3)
C1A7 C1B7 1.442(2)
C1A8 C1M4 1.401(3)
C1A8 C1B8 1.436(3)
C1B1 C1B2 1.351(3)
C1B1 H1B1 0.90(2)
C1B2 H1B2 0.96(2)
C1B3 C1B4 1.347(3)
C1B3 H1B3 0.96(2)
C1B4 H1B4 0.96(2)
C1B5 C1B6 1.350(3)
C1B5 H1B5 0.93(2)
C1B6 H1B6 0.99(2)
C1B7 C1B8 1.352(3)
C1B7 H1B7 0.95(2)
C1B8 H1B8 0.90(2)
C1M1 C111 1.491(3)
C1M2 C121 1.506(2)
C1M3 C131 1.497(3)
C1M4 C141 1.501(2)
C111 C116 1.393(3)
C111 C112 1.395(3)
C112 C113 1.388(3)
C112 H112 0.94(2)
C113 C114 1.381(3)
C113 H113 0.93(3)
C114 C115 1.374(3)
C114 H114 0.92(2)
C115 C116 1.386(3)
C115 H115 0.94(2)
C116 H116 0.95(2)
C121 C126 1.375(3)
C121 C122 1.382(3)
C122 C123 1.396(3)
C122 H122 0.92(3)
C123 C124 1.362(4)
C123 H123 0.92(3)
C124 C125 1.369(4)
C124 H124 0.98(2)
C125 C126 1.394(3)
C125 H125 0.99(3)
C126 H126 0.94(3)
C131 C136 1.385(3)
C131 C132 1.393(3)
C132 C133 1.388(3)
C132 H132 0.98(3)
C133 C134 1.379(4)
C133 H133 0.98(3)
C134 C135 1.372(4)
C134 H134 0.93(3)
C135 C136 1.394(3)
C135 H135 0.95(2)
C136 H136 0.93(2)
C141 C146 1.388(3)
C141 C142 1.390(3)
C142 C143 1.387(3)
C142 H142 0.92(2)
C143 C144 1.376(3)
C143 H143 0.94(2)
C144 C145 1.379(3)
C144 H144 0.95(2)
C145 C146 1.387(3)
C145 H145 0.91(2)
C146 H146 0.96(2)
N15 C11 1.318(3)
N15 C13 1.397(3)
C11 N16 1.336(3)
C11 C14 1.485(3)
N16 C12 1.390(3)
N16 H16 0.81(3)
C12 C13 1.338(3)
C12 H12 0.98(2)
C13 H13 0.96(2)
C14 H14A 0.95(3)
C14 H14B 1.01(3)
C14 H14C 1.03(3)
Fe2 N22 2.0937(16)
Fe2 N24 2.0951(15)
Fe2 N21 2.0983(15)
Fe2 N25 2.0993(16)
Fe2 N23 2.1083(15)
N21 C2A1 1.377(2)
N21 C2A2 1.380(2)
N22 C2A4 1.376(2)
N22 C2A3 1.382(2)
N23 C2A6 1.378(2)
N23 C2A5 1.386(2)
N24 C2A7 1.375(2)
N24 C2A8 1.379(2)
C2A1 C2M4 1.399(3)
C2A1 C2B1 1.442(3)
C2A2 C2M1 1.403(3)
C2A2 C2B2 1.441(3)
C2A3 C2M1 1.399(3)
C2A3 C2B3 1.447(3)
C2A4 C2M2 1.405(3)
C2A4 C2B4 1.440(3)
C2A5 C2M2 1.404(3)
C2A5 C2B5 1.442(3)
C2A6 C2M3 1.405(3)
C2A6 C2B6 1.442(3)
C2A7 C2M3 1.410(3)
C2A7 C2B7 1.445(3)
C2A8 C2M4 1.404(3)
C2A8 C2B8 1.446(3)
C2B1 C2B2 1.353(3)
C2B1 H2B1 0.98(2)
C2B2 H2B2 0.96(2)
C2B3 C2B4 1.344(3)
C2B3 H2B3 1.00(2)
C2B4 H2B4 0.95(2)
C2B5 C2B6 1.352(3)
C2B5 H2B5 0.99(2)
C2B6 H2B6 0.93(2)
C2B7 C2B8 1.350(3)
C2B7 H2B7 0.96(2)
C2B8 H2B8 0.915(19)
C2M1 C221 1.499(3)
C2M2 C231 1.502(3)
C2M3 C241 1.502(3)
C2M4 C211 1.501(3)
C211 C212 1.389(3)
C211 C216 1.391(3)
C212 C213 1.391(3)
C212 H212 0.97(2)
C213 C214 1.372(3)
C213 H213 0.95(3)
C214 C215 1.378(3)
C214 H214 0.94(2)
C215 C216 1.385(3)
C215 H215 1.01(2)
C216 H216 0.95(2)
C221 C222 1.389(3)
C221 C226 1.393(3)
C222 C223 1.392(3)
C222 H222 0.94(2)
C223 C224 1.384(4)
C223 H223 0.97(3)
C224 C225 1.371(4)
C224 H224 0.96(3)
C225 C226 1.385(3)
C225 H225 0.94(3)
C226 H226 0.96(2)
C231 C236 1.369(3)
C231 C232 1.390(3)
C232 C233 1.388(3)
C232 H232 1.02(3)
C233 C234 1.371(4)
C233 H233 1.01(2)
C234 C235 1.359(3)
C234 H234 0.92(3)
C235 C236 1.395(3)
C235 H235 0.97(3)
C236 H236 0.93(3)
C241 C242 1.389(3)
C241 C246 1.392(3)
C242 C243 1.396(3)
C242 H242 0.96(2)
C243 C244 1.371(3)
C243 H243 0.98(3)
C244 C245 1.376(4)
C244 H244 0.97(3)
C245 C246 1.393(3)
C245 H245 1.04(3)
C246 H246 0.98(2)
N25 C21 1.336(2)
N25 C23 1.385(2)
C21 N26 1.345(2)
C21 C24 1.484(3)
N26 C22 1.367(3)
N26 H26 0.84(2)
C22 C23 1.348(3)
C22 H22 0.93(2)
C23 H23 0.96(2)
C24 H24A 0.98(3)
C24 H24B 0.97(3)
C24 H24C 0.99(3)
N1S C1S 1.316(3)
N1S C3S 1.380(3)
C1S N2S 1.347(3)
C1S C4S 1.479(3)
N2S C2S 1.369(3)
N2S H2NS 0.85(3)
C2S C3S 1.332(3)
C2S H2S 0.94(3)
C3S H3S 0.96(2)
C4S H4SA 0.95(3)
C4S H4SB 1.01(3)
C4S H4SC 0.96(3)
